data_7243245
loop_
_publ_author_name
'Bereczki, Laura'
'Zodge, Amit'
'K\>or\"osi, M\'arton'
'Holczbauer, Tam\'as'
'De, Sourav'
'Sz\'ekely, Edit'
'Bombicz, Petra'

_publ_section_title
;
 A bug in enantiomer separation: double salt formation -- diastereomeric
 and double salt structures of 1-cyclohexylethylammonium 2- and
 4-chloromandelate
;
_journal_issue 31
_journal_name_full CrystEngComm
_journal_page_first 5367
_journal_page_last 5376
_journal_paper_doi 10.1039/D1CE00145K
_journal_volume 23
_journal_year 2021
_chemical_absolute_configuration rmad
_chemical_formula_moiety 'C8 H18 N 1+, C8 H6 Cl O3 1-'
_chemical_formula_sum 'C16 H24 Cl N O3'
_chemical_formula_weight 313.81
_chemical_melting_point 429(1)
_chemical_name_common
;
(R)-(1-cyclohexylethyl)ammonium (R)-2-chloromandelate'
;
_chemical_name_systematic
;
(R)-(1-cyclohexylethyl)ammonium (R)-2-(2-chlorophenyl)-2-hydroxyacetate
;
_space_group_crystal_system orthorhombic
_space_group_IT_number 19
_space_group_name_Hall 'P 2ac 2ab'
_space_group_name_H-M_alt 'P 21 21 21'
_atom_sites_solution_hydrogens geom
_atom_sites_solution_primary direct
_atom_sites_solution_secondary difmap
_audit_creation_method SHELXL-2014/7
_audit_update_record
;
2021-01-29 deposited with the CCDC.	2021-07-05 downloaded from the CCDC.
;
_cell_angle_alpha 90
_cell_angle_beta 90
_cell_angle_gamma 90
_cell_formula_units_Z 4
_cell_length_a 6.7938(3)
_cell_length_b 8.6704(3)
_cell_length_c 27.7144(9)
_cell_measurement_reflns_used 4687
_cell_measurement_temperature 103(2)
_cell_measurement_theta_max 66.27
_cell_measurement_theta_min 6.71
_cell_volume 1632.52(11)
_computing_cell_refinement
;
RAPID-AUTO (Rigaku Corp., Tokyo, Japan, 2015)
;
_computing_data_collection
;
RAPID-AUTO (Rigaku Corp., Tokyo, Japan, 2015)
;
_computing_data_reduction
;
RAPID-AUTO (Rigaku Corp., Tokyo, Japan, 2015)
;
_computing_molecular_graphics
;
Spek, A.L. (2003). J.Appl.Cryst. 36,7-13.
;
_computing_publication_material
;
C. F. Macrae, J. Appl. Cryst., 41, 466-470, 2008
;
_computing_structure_refinement 'SHELXL-2014/7 (Sheldrick, 2014)'
_computing_structure_solution
;
Sheldrick, G. M. (2015). Acta Cryst. A71, 3-8.
;
_diffrn_ambient_temperature 103(2)
_diffrn_detector_area_resol_mean 10.0000
_diffrn_measured_fraction_theta_full 0.880
_diffrn_measured_fraction_theta_max 0.880
_diffrn_measurement_device_type RAXIS-RAPID
_diffrn_measurement_method dtprofit.ref
_diffrn_radiation_type CuK\a
_diffrn_radiation_wavelength 1.54187
_diffrn_reflns_av_R_equivalents 0.0513
_diffrn_reflns_av_unetI/netI 0.0612
_diffrn_reflns_Laue_measured_fraction_full 0.880
_diffrn_reflns_Laue_measured_fraction_max 0.880
_diffrn_reflns_limit_h_max 8
_diffrn_reflns_limit_h_min -6
_diffrn_reflns_limit_k_max 8
_diffrn_reflns_limit_k_min -8
_diffrn_reflns_limit_l_max 28
_diffrn_reflns_limit_l_min -32
_diffrn_reflns_number 7677
_diffrn_reflns_point_group_measured_fraction_full 0.814
_diffrn_reflns_point_group_measured_fraction_max 0.814
_diffrn_reflns_theta_full 66.564
_diffrn_reflns_theta_max 66.564
_diffrn_reflns_theta_min 6.710
_diffrn_source 'Sealed Tube'
_exptl_absorpt_coefficient_mu 2.151
_exptl_absorpt_correction_T_max 0.8212
_exptl_absorpt_correction_T_min 0.5750
_exptl_absorpt_correction_type numerical
_exptl_absorpt_process_details
;
  NUMABS, Numerical Absorption correction Program (T.Higashi, 2011)
;
_exptl_crystal_colour colorless
_exptl_crystal_density_diffrn 1.277
_exptl_crystal_description chunk
_exptl_crystal_F_000 672
_exptl_crystal_size_max 0.30
_exptl_crystal_size_mid 0.15
_exptl_crystal_size_min 0.05
_refine_diff_density_max 0.834
_refine_diff_density_min -0.709
_refine_diff_density_rms 0.099
_refine_ls_abs_structure_details
;
 Flack x determined using 289 quotients [(I+)-(I-)]/[(I+)+(I-)]
 (Parsons, Flack and Wagner, Acta Cryst. B69 (2013) 249-259).
;
_refine_ls_abs_structure_Flack 0.05(4)
_refine_ls_extinction_method none
_refine_ls_goodness_of_fit_ref 1.130
_refine_ls_hydrogen_treatment constr
_refine_ls_matrix_type full
_refine_ls_number_parameters 194
_refine_ls_number_reflns 7677
_refine_ls_number_restraints 0
_refine_ls_restrained_S_all 1.130
_refine_ls_R_factor_all 0.1422
_refine_ls_R_factor_gt 0.0931
_refine_ls_shift/su_max 0.000
_refine_ls_shift/su_mean 0.000
_refine_ls_structure_factor_coef Fsqd
_refine_ls_weighting_details 'w=1/[\s^2^(Fo^2^)+(0.0557P)^2^+11.8532P] where P=(Fo^2^+2Fc^2^)/3'
_refine_ls_weighting_scheme calc
_refine_ls_wR_factor_gt 0.1968
_refine_ls_wR_factor_ref 0.2515
_reflns_Friedel_coverage 0.568
_reflns_Friedel_fraction_full 0.719
_reflns_Friedel_fraction_max 0.719
_reflns_number_gt 5310
_reflns_number_total 7677
_reflns_threshold_expression 'I > 2\s(I)'
_cod_data_source_file d1ce00145k2.cif
_cod_data_source_block shelx_CCDC3
_cod_depositor_comments
;
The following automatic conversions were performed:

data item '_exptl_absorpt_correction_type' value 'Numerical' was
changed to 'numerical' in accordance with the
/home/data/users/saulius/crontab/automatic-downloads/rss-feeds/RSC/lib/dictionaries/cif_core.dic
dictionary named 'cif_core.dic' version 2.4.2 last updated on
2011-04-26.

Automatic conversion script
Id: cif_fix_values 7556 2019-12-06 15:28:31Z antanas 

 Adding full bibliography for 7243242--7243247.cif.
;
_cod_database_code 7243245
_shelx_space_group_comment
;
The symmetry employed for this shelxl refinement is uniquely defined
by the following loop, which should always be used as a source of
symmetry information in preference to the above space-group names.
They are only intended as comments.
;

loop_
_space_group_symop_operation_xyz
'x, y, z'
'-x+1/2, -y, z+1/2'
'x+1/2, -y+1/2, -z'
'-x, y+1/2, -z+1/2'

loop_
_atom_site_label
_atom_site_type_symbol
_atom_site_fract_x
_atom_site_fract_y
_atom_site_fract_z
_atom_site_U_iso_or_equiv
_atom_site_adp_type
_atom_site_occupancy
_atom_site_site_symmetry_order
_atom_site_calc_flag
_atom_site_refinement_flags_posn
_atom_site_refinement_flags_adp
_atom_site_refinement_flags_occupancy
_atom_site_disorder_assembly
_atom_site_disorder_group
Cl1 Cl 0.5863(6) 0.7133(6) 0.77015(13) 0.0715(16) Uani 1 1 d . . . . .
O1 O 0.0859(16) 0.4207(13) 0.9876(3) 0.051(3) Uani 1 1 d . . . . .
O2 O 0.3727(15) 0.5444(13) 1.0015(3) 0.050(3) Uani 1 1 d . . . . .
O3 O -0.0753(14) 0.6786(13) 0.9495(3) 0.050(3) Uani 1 1 d . . . . .
H3 H -0.1215 0.7614 0.9582 0.075 Uiso 1 1 calc R U . . .
C1 C 0.202(3) 0.534(2) 0.9851(5) 0.046(5) Uani 1 1 d . . . . .
C2 C 0.136(2) 0.679(2) 0.9571(5) 0.045(5) Uani 1 1 d . . . . .
H2 H 0.1683 0.7694 0.9768 0.054 Uiso 1 1 calc R U . . .
C3 C 0.244(2) 0.695(2) 0.9097(5) 0.043(5) Uani 1 1 d . . . . .
C4 C 0.161(2) 0.6335(19) 0.8673(5) 0.042(5) Uani 1 1 d . . . . .
H4 H 0.0373 0.5878 0.8682 0.051 Uiso 1 1 calc R U . . .
C5 C 0.264(2) 0.6417(19) 0.8240(5) 0.051(5) Uani 1 1 d . . . . .
H5 H 0.2085 0.6056 0.7955 0.061 Uiso 1 1 calc R U . . .
C6 C 0.452(3) 0.705(2) 0.8244(5) 0.057(5) Uani 1 1 d . . . . .
C7 C 0.537(2) 0.763(2) 0.8656(5) 0.054(5) Uani 1 1 d . . . . .
H7 H 0.6614 0.8074 0.8649 0.065 Uiso 1 1 calc R U . . .
C8 C 0.431(2) 0.7534(19) 0.9086(5) 0.051(5) Uani 1 1 d . . . . .
H8 H 0.4885 0.7877 0.9371 0.062 Uiso 1 1 calc R U . . .
N1 N 0.6882(16) 0.3622(16) 0.9637(3) 0.051(4) Uani 1 1 d . . . . .
H1A H 0.8119 0.3919 0.9687 0.077 Uiso 1 1 calc R U . . .
H1B H 0.6708 0.2678 0.9756 0.077 Uiso 1 1 calc R U . . .
H1C H 0.6066 0.4274 0.9784 0.077 Uiso 1 1 calc R U . . .
C9 C 0.646(2) 0.361(2) 0.9101(5) 0.054(5) Uani 1 1 d . . . . .
H9 H 0.6344 0.4688 0.8995 0.065 Uiso 1 1 calc R U . . .
C10 C 0.446(2) 0.2839(19) 0.9025(5) 0.052(5) Uani 1 1 d . . . . .
H10A H 0.4466 0.1844 0.9178 0.079 Uiso 1 1 calc R U . . .
H10B H 0.4223 0.2719 0.8686 0.079 Uiso 1 1 calc R U . . .
H10C H 0.3449 0.3467 0.9165 0.079 Uiso 1 1 calc R U . . .
C11 C 0.816(2) 0.287(2) 0.8815(4) 0.050(5) Uani 1 1 d . . . . .
H11 H 0.9390 0.3292 0.8941 0.060 Uiso 1 1 calc R U . . .
C12 C 0.825(2) 0.114(2) 0.8874(5) 0.054(6) Uani 1 1 d . . . . .
H12A H 0.7029 0.0690 0.8763 0.065 Uiso 1 1 calc R U . . .
H12B H 0.8407 0.0894 0.9213 0.065 Uiso 1 1 calc R U . . .
C13 C 0.999(2) 0.046(2) 0.8586(5) 0.065(6) Uani 1 1 d . . . . .
H13A H 1.1220 0.0824 0.8719 0.078 Uiso 1 1 calc R U . . .
H13B H 0.9966 -0.0659 0.8612 0.078 Uiso 1 1 calc R U . . .
C14 C 0.984(2) 0.092(2) 0.8059(5) 0.065(6) Uani 1 1 d . . . . .
H14A H 0.8667 0.0463 0.7919 0.078 Uiso 1 1 calc R U . . .
H14B H 1.0971 0.0520 0.7886 0.078 Uiso 1 1 calc R U . . .
C15 C 0.975(2) 0.267(2) 0.7997(5) 0.063(6) Uani 1 1 d . . . . .
H15A H 0.9611 0.2918 0.7658 0.075 Uiso 1 1 calc R U . . .
H15B H 1.0973 0.3123 0.8111 0.075 Uiso 1 1 calc R U . . .
C16 C 0.800(2) 0.335(2) 0.8283(5) 0.055(5) Uani 1 1 d . . . . .
H16A H 0.8018 0.4469 0.8260 0.066 Uiso 1 1 calc R U . . .
H16B H 0.6771 0.2984 0.8149 0.066 Uiso 1 1 calc R U . . .

loop_
_atom_site_aniso_label
_atom_site_aniso_U_11
_atom_site_aniso_U_22
_atom_site_aniso_U_33
_atom_site_aniso_U_23
_atom_site_aniso_U_13
_atom_site_aniso_U_12
Cl1 0.081(3) 0.093(4) 0.041(2) 0.013(3) 0.010(2) 0.000(3)
O1 0.050(7) 0.062(11) 0.042(6) 0.004(6) 0.003(5) 0.000(7)
O2 0.050(7) 0.065(9) 0.034(6) -0.007(6) -0.008(5) -0.010(7)
O3 0.051(7) 0.058(10) 0.041(6) -0.005(6) -0.002(5) 0.000(7)
C1 0.058(12) 0.059(17) 0.021(8) -0.009(9) 0.005(8) 0.008(12)
C2 0.047(10) 0.054(15) 0.033(8) 0.001(9) -0.003(7) -0.011(9)
C3 0.041(9) 0.058(14) 0.031(8) 0.000(9) -0.007(7) 0.010(10)
C4 0.048(10) 0.047(13) 0.032(8) 0.001(9) 0.002(7) -0.007(9)
C5 0.067(12) 0.053(14) 0.034(9) 0.003(10) -0.005(8) -0.006(11)
C6 0.077(12) 0.067(15) 0.025(8) 0.003(10) 0.004(9) 0.018(12)
C7 0.060(10) 0.062(15) 0.040(9) 0.009(10) 0.005(8) -0.009(10)
C8 0.062(11) 0.064(15) 0.029(8) 0.002(9) -0.004(8) 0.004(11)
N1 0.051(8) 0.065(11) 0.037(7) -0.006(8) -0.001(6) 0.008(8)
C9 0.070(12) 0.072(16) 0.020(8) -0.003(9) -0.011(8) 0.000(11)
C10 0.059(10) 0.056(14) 0.042(9) -0.011(9) -0.005(8) 0.017(11)
C11 0.058(11) 0.076(17) 0.017(8) 0.011(9) 0.001(7) -0.008(11)
C12 0.061(12) 0.066(17) 0.036(10) 0.020(10) 0.000(8) -0.007(11)
C13 0.069(13) 0.085(17) 0.041(10) 0.006(11) 0.010(9) 0.025(12)
C14 0.067(13) 0.091(19) 0.036(10) 0.009(11) 0.014(8) -0.016(12)
C15 0.075(13) 0.084(18) 0.029(9) 0.020(10) 0.005(8) -0.008(12)
C16 0.065(11) 0.071(15) 0.030(8) 0.006(10) -0.001(8) -0.002(11)

loop_
_atom_type_symbol
_atom_type_description
_atom_type_scat_dispersion_real
_atom_type_scat_dispersion_imag
_atom_type_scat_source
C C 0.0181 0.0091 'International Tables Vol C Tables 4.2.6.8 and 6.1.1.4'
H H 0.0000 0.0000 'International Tables Vol C Tables 4.2.6.8 and 6.1.1.4'
Cl Cl 0.3639 0.7018 'International Tables Vol C Tables 4.2.6.8 and 6.1.1.4'
N N 0.0311 0.0180 'International Tables Vol C Tables 4.2.6.8 and 6.1.1.4'
O O 0.0492 0.0322 'International Tables Vol C Tables 4.2.6.8 and 6.1.1.4'

loop_
_geom_angle_atom_site_label_1
_geom_angle_atom_site_label_2
_geom_angle_atom_site_label_3
_geom_angle
_geom_angle_site_symmetry_1
_geom_angle_site_symmetry_3
_geom_angle_publ_flag
C2 O3 H3 109.5 . . ?
O2 C1 O1 128.2(18) . . ?
O2 C1 C2 112.9(17) . . ?
O1 C1 C2 118.8(15) . . ?
O3 C2 C3 111.0(11) . . ?
O3 C2 C1 110.8(13) . . ?
C3 C2 C1 111.6(13) . . ?
O3 C2 H2 107.8 . . ?
C3 C2 H2 107.8 . . ?
C1 C2 H2 107.8 . . ?
C8 C3 C4 119.6(13) . . ?
C8 C3 C2 120.4(13) . . ?
C4 C3 C2 119.7(14) . . ?
C5 C4 C3 119.9(14) . . ?
C5 C4 H4 120.0 . . ?
C3 C4 H4 120.0 . . ?
C6 C5 C4 118.4(14) . . ?
C6 C5 H5 120.8 . . ?
C4 C5 H5 120.8 . . ?
C7 C6 C5 122.4(14) . . ?
C7 C6 Cl1 118.5(14) . . ?
C5 C6 Cl1 119.1(12) . . ?
C6 C7 C8 118.1(15) . . ?
C6 C7 H7 121.0 . . ?
C8 C7 H7 121.0 . . ?
C3 C8 C7 121.4(14) . . ?
C3 C8 H8 119.3 . . ?
C7 C8 H8 119.3 . . ?
C9 N1 H1A 109.5 . . ?
C9 N1 H1B 109.5 . . ?
H1A N1 H1B 109.5 . . ?
C9 N1 H1C 109.5 . . ?
H1A N1 H1C 109.5 . . ?
H1B N1 H1C 109.5 . . ?
N1 C9 C10 107.7(12) . . ?
N1 C9 C11 111.5(12) . . ?
C10 C9 C11 114.1(13) . . ?
N1 C9 H9 107.8 . . ?
C10 C9 H9 107.8 . . ?
C11 C9 H9 107.8 . . ?
C9 C10 H10A 109.5 . . ?
C9 C10 H10B 109.5 . . ?
H10A C10 H10B 109.5 . . ?
C9 C10 H10C 109.5 . . ?
H10A C10 H10C 109.5 . . ?
H10B C10 H10C 109.5 . . ?
C12 C11 C16 112.3(14) . . ?
C12 C11 C9 113.2(14) . . ?
C16 C11 C9 109.0(13) . . ?
C12 C11 H11 107.3 . . ?
C16 C11 H11 107.3 . . ?
C9 C11 H11 107.3 . . ?
C11 C12 C13 111.1(15) . . ?
C11 C12 H12A 109.4 . . ?
C13 C12 H12A 109.4 . . ?
C11 C12 H12B 109.4 . . ?
C13 C12 H12B 109.4 . . ?
H12A C12 H12B 108.0 . . ?
C14 C13 C12 110.2(14) . . ?
C14 C13 H13A 109.6 . . ?
C12 C13 H13A 109.6 . . ?
C14 C13 H13B 109.6 . . ?
C12 C13 H13B 109.6 . . ?
H13A C13 H13B 108.1 . . ?
C13 C14 C15 111.9(15) . . ?
C13 C14 H14A 109.2 . . ?
C15 C14 H14A 109.2 . . ?
C13 C14 H14B 109.2 . . ?
C15 C14 H14B 109.2 . . ?
H14A C14 H14B 107.9 . . ?
C14 C15 C16 110.7(15) . . ?
C14 C15 H15A 109.5 . . ?
C16 C15 H15A 109.5 . . ?
C14 C15 H15B 109.5 . . ?
C16 C15 H15B 109.5 . . ?
H15A C15 H15B 108.1 . . ?
C11 C16 C15 109.4(13) . . ?
C11 C16 H16A 109.8 . . ?
C15 C16 H16A 109.8 . . ?
C11 C16 H16B 109.8 . . ?
C15 C16 H16B 109.8 . . ?
H16A C16 H16B 108.2 . . ?

loop_
_geom_bond_atom_site_label_1
_geom_bond_atom_site_label_2
_geom_bond_distance
_geom_bond_site_symmetry_2
_geom_bond_publ_flag
Cl1 C6 1.761(15) . ?
O1 C1 1.258(19) . ?
O2 C1 1.251(17) . ?
O3 C2 1.450(15) . ?
O3 H3 0.8200 . ?
C1 C2 1.55(2) . ?
C2 C3 1.511(17) . ?
C2 H2 0.9800 . ?
C3 C8 1.367(19) . ?
C3 C4 1.408(17) . ?
C4 C5 1.390(17) . ?
C4 H4 0.9300 . ?
C5 C6 1.39(2) . ?
C5 H5 0.9300 . ?
C6 C7 1.376(19) . ?
C7 C8 1.392(18) . ?
C7 H7 0.9300 . ?
C8 H8 0.9300 . ?
N1 C9 1.514(14) . ?
N1 H1A 0.8900 . ?
N1 H1B 0.8900 . ?
N1 H1C 0.8900 . ?
C9 C10 1.528(19) . ?
C9 C11 1.54(2) . ?
C9 H9 0.9800 . ?
C10 H10A 0.9600 . ?
C10 H10B 0.9600 . ?
C10 H10C 0.9600 . ?
C11 C12 1.50(2) . ?
C11 C16 1.536(16) . ?
C11 H11 0.9800 . ?
C12 C13 1.543(19) . ?
C12 H12A 0.9700 . ?
C12 H12B 0.9700 . ?
C13 C14 1.517(18) . ?
C13 H13A 0.9700 . ?
C13 H13B 0.9700 . ?
C14 C15 1.53(2) . ?
C14 H14A 0.9700 . ?
C14 H14B 0.9700 . ?
C15 C16 1.55(2) . ?
C15 H15A 0.9700 . ?
C15 H15B 0.9700 . ?
C16 H16A 0.9700 . ?
C16 H16B 0.9700 . ?

loop_
_geom_torsion_atom_site_label_1
_geom_torsion_atom_site_label_2
_geom_torsion_atom_site_label_3
_geom_torsion_atom_site_label_4
_geom_torsion
_geom_torsion_site_symmetry_1
_geom_torsion_site_symmetry_2
_geom_torsion_site_symmetry_3
_geom_torsion_site_symmetry_4
_geom_torsion_publ_flag
O2 C1 C2 O3 -165.5(12) . . . . ?
O1 C1 C2 O3 16.7(18) . . . . ?
O2 C1 C2 C3 70.4(16) . . . . ?
O1 C1 C2 C3 -107.5(16) . . . . ?
O3 C2 C3 C8 155.8(15) . . . . ?
C1 C2 C3 C8 -80(2) . . . . ?
O3 C2 C3 C4 -31(2) . . . . ?
C1 C2 C3 C4 93.3(17) . . . . ?
C8 C3 C4 C5 -4(3) . . . . ?
C2 C3 C4 C5 -177.3(15) . . . . ?
C3 C4 C5 C6 3(2) . . . . ?
C4 C5 C6 C7 -2(3) . . . . ?
C4 C5 C6 Cl1 178.9(12) . . . . ?
C5 C6 C7 C8 2(3) . . . . ?
Cl1 C6 C7 C8 -178.8(12) . . . . ?
C4 C3 C8 C7 4(3) . . . . ?
C2 C3 C8 C7 177.4(15) . . . . ?
C6 C7 C8 C3 -3(3) . . . . ?
N1 C9 C11 C12 72.7(18) . . . . ?
C10 C9 C11 C12 -49.6(18) . . . . ?
N1 C9 C11 C16 -161.5(14) . . . . ?
C10 C9 C11 C16 76.2(18) . . . . ?
C16 C11 C12 C13 56.6(18) . . . . ?
C9 C11 C12 C13 -179.4(11) . . . . ?
C11 C12 C13 C14 -55.5(19) . . . . ?
C12 C13 C14 C15 56(2) . . . . ?
C13 C14 C15 C16 -57.0(19) . . . . ?
C12 C11 C16 C15 -56.3(19) . . . . ?
C9 C11 C16 C15 177.5(14) . . . . ?
C14 C15 C16 C11 55.5(18) . . . . ?
